data_4507093
loop_
_publ_author_name
'Tothadi, Srinu'
'Desiraju, Gautam R.'

_publ_section_title
;
 Synthon Modularity in 4-Hydroxybenzamide--Dicarboxylic Acid Cocrystals
;
_journal_issue 12
_journal_name_full 'Crystal Growth &amp; Design'
_journal_page_first 6188
_journal_paper_doi 10.1021/cg3013766
_journal_volume 12
_journal_year 2012
_chemical_formula_sum 'C19 H22 N2 O8'
_chemical_formula_weight 406.21
_chemical_name_common '4-Hydroxybenzamide : glutaric acid form II  (2:1)'
_chemical_name_systematic
;
 ?
;
_space_group_IT_number 15
_symmetry_cell_setting monoclinic
_symmetry_space_group_name_Hall '-C 2yc'
_symmetry_space_group_name_H-M 'C 1 2/c 1'
_atom_sites_solution_hydrogens geom
_atom_sites_solution_primary direct
_atom_sites_solution_secondary difmap
_audit_creation_method SHELXL-97
_cell_angle_alpha 90.00
_cell_angle_beta 92.33(3)
_cell_angle_gamma 90.00
_cell_formula_units_Z 8
_cell_length_a 22.270(5)
_cell_length_b 5.1700(10)
_cell_length_c 33.690(7)
_cell_measurement_reflns_used 2995
_cell_measurement_temperature 150(2)
_cell_measurement_theta_max 27.5
_cell_measurement_theta_min 2.0
_cell_volume 3875.7(14)
_computing_cell_refinement
;
CrystalClear-SM Expert 2.0 r4 (Rigaku, 2009)
;
_computing_data_collection
;
CrystalClear-SM Expert 2.0 r4 (Rigaku, 2009)
;
_computing_data_reduction
;
CrystalClear-SM Expert 2.0 r4 (Rigaku, 2009)
;
_computing_structure_refinement 'SHELXL-97 (Sheldrick, 2008)'
_computing_structure_solution 'SHELXL-97 (Sheldrick, 2008)'
_diffrn_ambient_temperature 150(2)
_diffrn_measured_fraction_theta_full 0.995
_diffrn_measured_fraction_theta_max 0.995
_diffrn_measurement_device
;
XtaLABmini: Fixed Chi 2 circle
;
_diffrn_measurement_device_type
;
Rigaku Mercury375R (2x2 bin mode)
;
_diffrn_measurement_method 'profile data from \w-scans'
_diffrn_radiation_monochromator graphite
_diffrn_radiation_source 'fine-focus sealed tube'
_diffrn_radiation_type MoK\a
_diffrn_radiation_wavelength 0.71073
_diffrn_reflns_av_R_equivalents 0.1247
_diffrn_reflns_av_sigmaI/netI 0.1061
_diffrn_reflns_limit_h_max 28
_diffrn_reflns_limit_h_min -28
_diffrn_reflns_limit_k_max 6
_diffrn_reflns_limit_k_min -6
_diffrn_reflns_limit_l_max 43
_diffrn_reflns_limit_l_min -43
_diffrn_reflns_number 15658
_diffrn_reflns_theta_full 27.57
_diffrn_reflns_theta_max 27.57
_diffrn_reflns_theta_min 1.21
_exptl_absorpt_coefficient_mu 0.110
_exptl_absorpt_correction_T_max 1.000
_exptl_absorpt_correction_T_min 0.665
_exptl_absorpt_correction_type multi-scan
_exptl_absorpt_process_details 'Jacobson, R. (1998) Private communication'
_exptl_crystal_colour colourless
_exptl_crystal_density_diffrn 1.392
_exptl_crystal_density_method 'not measured'
_exptl_crystal_description block
_exptl_crystal_F_000 1712
_exptl_crystal_size_max 0.4
_exptl_crystal_size_mid 0.35
_exptl_crystal_size_min 0.25
_refine_diff_density_max 0.429
_refine_diff_density_min -0.509
_refine_diff_density_rms 0.081
_refine_ls_extinction_method none
_refine_ls_goodness_of_fit_ref 1.092
_refine_ls_hydrogen_treatment constr
_refine_ls_matrix_type full
_refine_ls_number_parameters 262
_refine_ls_number_reflns 4460
_refine_ls_number_restraints 0
_refine_ls_restrained_S_all 1.092
_refine_ls_R_factor_all 0.1313
_refine_ls_R_factor_gt 0.0849
_refine_ls_shift/su_max 0.000
_refine_ls_shift/su_mean 0.000
_refine_ls_structure_factor_coef Fsqd
_refine_ls_weighting_details 'calc w=1/[\s^2^(Fo^2^)+(0.0807P)^2^+8.7105P] where P=(Fo^2^+2Fc^2^)/3'
_refine_ls_weighting_scheme calc
_refine_ls_wR_factor_gt 0.1907
_refine_ls_wR_factor_ref 0.2287
_reflns_number_gt 2908
_reflns_number_total 4460
_reflns_threshold_expression >2\s(I)
_cod_data_source_file cg3013766_si_003.cif
_cod_data_source_block 05
_cod_depositor_comments
;
The following automatic conversions were performed:

'_exptl_absorpt_correction_type' value 'Multi-scan' changed to
'multi-scan' according to
/home/saulius/struct/CIF-dictionaries/cif_core.dic dictionary named
'cif_core.dic' version 2.4.2 from 2011-04-26.

Automatic conversion script
Id: cif_fix_values 1891 2012-01-12 08:04:46Z andrius 
;
_cod_original_sg_symbol_H-M 'C 2/c'
_cod_database_code 4507093

loop_
_symmetry_equiv_pos_as_xyz
'x, y, z'
'-x, y, -z+1/2'
'x+1/2, y+1/2, z'
'-x+1/2, y+1/2, -z+1/2'
'-x, -y, -z'
'x, -y, z-1/2'
'-x+1/2, -y+1/2, -z'
'x+1/2, -y+1/2, z-1/2'

loop_
_atom_site_label
_atom_site_type_symbol
_atom_site_fract_x
_atom_site_fract_y
_atom_site_fract_z
_atom_site_U_iso_or_equiv
_atom_site_adp_type
_atom_site_occupancy
_atom_site_symmetry_multiplicity
_atom_site_calc_flag
_atom_site_refinement_flags
O1 O 0.21991(16) 0.3612(7) 0.22314(9) 0.0571(10) Uani 1 1 d .
H9 H 0.2227 0.4956 0.2360 0.086 Uiso 1 1 d R
O3 O 0.30696(11) 0.7567(5) 0.05564(7) 0.0273(6) Uani 1 1 d .
N2 N 0.28749(13) 0.3435(6) 0.03844(8) 0.0264(7) Uani 1 1 d .
H14 H 0.2831 0.1673 0.0462 0.032 Uiso 1 1 d R
H13 H 0.3000 0.3959 0.0120 0.032 Uiso 1 1 d R
C27 C 0.28928(15) 0.5344(7) 0.06478(9) 0.0210(7) Uani 1 1 d .
C28 C 0.23633(16) 0.4083(7) 0.18378(10) 0.0257(8) Uani 1 1 d .
C29 C 0.28845(16) 0.6538(7) 0.13519(10) 0.0251(8) Uani 1 1 d .
H10 H 0.3120 0.7956 0.1289 0.030 Uiso 1 1 calc R
C30 C 0.26966(14) 0.4827(7) 0.10536(9) 0.0200(7) Uani 1 1 d .
C31 C 0.27263(16) 0.6160(7) 0.17411(10) 0.0272(8) Uani 1 1 d .
H11 H 0.2863 0.7299 0.1938 0.033 Uiso 1 1 calc R
C32 C 0.21702(16) 0.2364(7) 0.15388(10) 0.0257(8) Uani 1 1 d .
H8 H 0.1927 0.0970 0.1600 0.031 Uiso 1 1 calc R
C33 C 0.23408(15) 0.2734(7) 0.11503(10) 0.0224(7) Uani 1 1 d .
H12 H 0.2215 0.1569 0.0954 0.027 Uiso 1 1 calc R
O2 O 0.41671(13) 0.1364(5) 0.21906(7) 0.0324(6) Uani 1 1 d .
O4 O 0.45152(16) 0.3877(7) 0.03669(9) 0.0565(9) Uani 1 1 d .
H22 H 0.4324 0.2696 0.0261 0.085 Uiso 1 1 d R
N3 N 0.42950(14) 0.5670(6) 0.22615(9) 0.0293(7) Uani 1 1 d .
H19 H 0.4328 0.7308 0.2144 0.035 Uiso 1 1 d R
H20 H 0.4234 0.5651 0.2526 0.035 Uiso 1 1 d R
C8 C 0.43293(14) 0.3748(7) 0.16064(10) 0.0211(7) Uani 1 1 d .
C9 C 0.40771(15) 0.1798(7) 0.13657(10) 0.0246(8) Uani 1 1 d .
H21 H 0.3871 0.0447 0.1482 0.030 Uiso 1 1 calc R
C10 C 0.47004(17) 0.5758(7) 0.10197(11) 0.0280(8) Uani 1 1 d .
H16 H 0.4917 0.7077 0.0904 0.034 Uiso 1 1 calc R
C11 C 0.44385(16) 0.3832(7) 0.07794(10) 0.0252(8) Uani 1 1 d .
C12 C 0.42599(15) 0.3529(7) 0.20396(10) 0.0231(7) Uani 1 1 d .
C13 C 0.46430(16) 0.5736(7) 0.14280(10) 0.0248(8) Uani 1 1 d .
H17 H 0.4814 0.7052 0.1583 0.030 Uiso 1 1 calc R
C14 C 0.41278(16) 0.1843(7) 0.09583(10) 0.0289(8) Uani 1 1 d .
H18 H 0.3953 0.0536 0.0803 0.035 Uiso 1 1 calc R
O5 O 0.13097(13) 0.5989(5) 0.00195(7) 0.0358(7) Uani 1 1 d .
H1 H 0.1474 0.6761 -0.0160 0.054 Uiso 1 1 d R
O6 O 0.15994(13) 0.9413(5) 0.03755(7) 0.0354(7) Uani 1 1 d .
O7 O 0.10378(12) 0.8972(5) 0.19004(7) 0.0316(6) Uani 1 1 d .
O8 O 0.06726(13) 0.5137(5) 0.20729(7) 0.0363(7) Uani 1 1 d .
H6 H 0.0742 0.5847 0.2327 0.054 Uiso 1 1 d R
C15 C 0.08551(15) 0.6842(7) 0.18080(10) 0.0222(7) Uani 1 1 d .
C16 C 0.07871(15) 0.5827(7) 0.13934(9) 0.0231(7) Uani 1 1 d .
H4 H 0.0364 0.5837 0.1314 0.028 Uiso 1 1 calc R
H15 H 0.0921 0.4042 0.1393 0.028 Uiso 1 1 calc R
C17 C 0.10245(16) 0.6070(7) 0.06806(10) 0.0254(8) Uani 1 1 d .
H5 H 0.1150 0.4276 0.0698 0.031 Uiso 1 1 calc R
H2 H 0.0597 0.6087 0.0613 0.031 Uiso 1 1 calc R
C18 C 0.13466(16) 0.7342(7) 0.03499(10) 0.0236(7) Uani 1 1 d .
C19 C 0.11275(15) 0.7311(7) 0.10877(10) 0.0227(7) Uani 1 1 d .
H3 H 0.1553 0.7306 0.1161 0.027 Uiso 1 1 calc R
H7 H 0.0991 0.9093 0.1079 0.027 Uiso 1 1 calc R

loop_
_atom_site_aniso_label
_atom_site_aniso_U_11
_atom_site_aniso_U_22
_atom_site_aniso_U_33
_atom_site_aniso_U_23
_atom_site_aniso_U_13
_atom_site_aniso_U_12
O1 0.075(2) 0.059(2) 0.0382(17) 0.0049(15) 0.0126(16) 0.0028(19)
O3 0.0366(15) 0.0216(14) 0.0243(12) -0.0022(10) 0.0097(11) -0.0043(11)
N2 0.0350(17) 0.0232(16) 0.0212(14) -0.0043(12) 0.0034(12) -0.0053(13)
C27 0.0211(16) 0.0205(18) 0.0215(16) -0.0020(13) 0.0024(13) -0.0004(14)
C28 0.0270(18) 0.025(2) 0.0257(17) 0.0020(14) 0.0053(14) 0.0061(15)
C29 0.0269(18) 0.0229(19) 0.0257(17) -0.0011(14) 0.0024(14) -0.0049(15)
C30 0.0201(16) 0.0196(17) 0.0204(15) 0.0010(12) 0.0016(12) -0.0027(14)
C31 0.0312(19) 0.027(2) 0.0236(17) -0.0077(14) 0.0023(15) -0.0025(16)
C32 0.0253(18) 0.0212(19) 0.0311(18) 0.0052(14) 0.0059(14) -0.0034(15)
C33 0.0246(17) 0.0156(17) 0.0270(17) -0.0015(13) 0.0010(14) -0.0024(14)
O2 0.0535(17) 0.0185(14) 0.0254(13) -0.0013(10) 0.0045(12) -0.0021(12)
O4 0.065(2) 0.067(2) 0.0380(17) -0.0056(16) 0.0004(16) 0.0034(19)
N3 0.0459(19) 0.0168(16) 0.0253(15) -0.0014(11) 0.0038(14) 0.0002(14)
C8 0.0197(16) 0.0169(17) 0.0267(17) -0.0019(13) -0.0002(13) 0.0011(14)
C9 0.0225(17) 0.0201(18) 0.0312(18) -0.0009(14) -0.0009(14) -0.0018(14)
C10 0.0313(19) 0.0222(19) 0.0306(18) 0.0052(14) 0.0043(15) -0.0009(16)
C11 0.0250(17) 0.0249(19) 0.0258(17) -0.0027(14) -0.0004(14) 0.0040(15)
C12 0.0243(17) 0.0158(17) 0.0290(18) -0.0040(13) -0.0011(14) 0.0009(14)
C13 0.0269(18) 0.0183(18) 0.0289(17) -0.0024(14) -0.0014(14) -0.0030(15)
C14 0.0294(19) 0.029(2) 0.0275(18) -0.0059(15) -0.0064(15) 0.0016(16)
O5 0.0546(18) 0.0294(16) 0.0244(13) -0.0059(11) 0.0153(12) -0.0131(13)
O6 0.0505(17) 0.0311(15) 0.0252(13) -0.0036(11) 0.0079(12) -0.0187(13)
O7 0.0460(16) 0.0239(14) 0.0257(12) -0.0029(10) 0.0101(12) -0.0100(12)
O8 0.0608(19) 0.0249(15) 0.0240(13) 0.0007(10) 0.0114(12) -0.0114(14)
C15 0.0248(17) 0.0180(18) 0.0242(17) 0.0024(13) 0.0060(14) 0.0020(14)
C16 0.0244(17) 0.0199(18) 0.0253(17) 0.0016(13) 0.0061(14) -0.0023(14)
C17 0.0278(18) 0.026(2) 0.0228(16) -0.0019(14) 0.0051(14) -0.0045(15)
C18 0.0272(18) 0.0241(19) 0.0195(16) -0.0029(13) 0.0015(13) 0.0009(15)
C19 0.0234(17) 0.0211(18) 0.0240(16) -0.0010(13) 0.0037(13) -0.0005(14)

loop_
_atom_type_symbol
_atom_type_description
_atom_type_scat_dispersion_real
_atom_type_scat_dispersion_imag
_atom_type_scat_source
C C 0.0030 0.0020 'International Tables Vol C Tables 4.2.6.8 and 6.1.1.4'
H H 0.0000 0.0000 'International Tables Vol C Tables 4.2.6.8 and 6.1.1.4'
N N 0.0060 0.0030 'International Tables Vol C Tables 4.2.6.8 and 6.1.1.4'
O O 0.0110 0.0060 'International Tables Vol C Tables 4.2.6.8 and 6.1.1.4'

loop_
_geom_angle_atom_site_label_1
_geom_angle_atom_site_label_2
_geom_angle_atom_site_label_3
_geom_angle
C28 O1 H9 109.5
C27 N2 H14 121.9
C27 N2 H13 113.6
H14 N2 H13 123.2
O3 C27 N2 121.2(3)
O3 C27 C30 120.0(3)
N2 C27 C30 118.9(3)
C31 C28 C32 119.1(3)
C31 C28 O1 121.9(3)
C32 C28 O1 118.9(3)
C31 C29 C30 120.9(3)
C31 C29 H10 119.6
C30 C29 H10 119.6
C33 C30 C29 119.0(3)
C33 C30 C27 123.5(3)
C29 C30 C27 117.5(3)
C29 C31 C28 120.2(3)
C29 C31 H11 119.9
C28 C31 H11 119.9
C33 C32 C28 120.2(3)
C33 C32 H8 119.9
C28 C32 H8 119.9
C30 C33 C32 120.6(3)
C30 C33 H12 119.7
C32 C33 H12 119.7
C11 O4 H22 109.6
C12 N3 H19 121.1
C12 N3 H20 122.2
H19 N3 H20 116.1
C13 C8 C9 118.6(3)
C13 C8 C12 123.9(3)
C9 C8 C12 117.5(3)
C14 C9 C8 121.1(3)
C14 C9 H21 119.4
C8 C9 H21 119.4
C13 C10 C11 121.1(3)
C13 C10 H16 119.5
C11 C10 H16 119.5
C14 C11 C10 118.7(3)
C14 C11 O4 121.5(3)
C10 C11 O4 119.8(3)
O2 C12 N3 121.4(3)
O2 C12 C8 119.7(3)
N3 C12 C8 118.9(3)
C10 C13 C8 120.1(3)
C10 C13 H17 119.9
C8 C13 H17 119.9
C9 C14 C11 120.3(3)
C9 C14 H18 119.8
C11 C14 H18 119.8
C18 O5 H1 110.5
C15 O8 H6 108.1
O7 C15 O8 122.6(3)
O7 C15 C16 125.5(3)
O8 C15 C16 111.9(3)
C15 C16 C19 115.1(3)
C15 C16 H4 108.5
C19 C16 H4 108.5
C15 C16 H15 108.5
C19 C16 H15 108.5
H4 C16 H15 107.5
C18 C17 C19 115.1(3)
C18 C17 H5 108.5
C19 C17 H5 108.5
C18 C17 H2 108.5
C19 C17 H2 108.5
H5 C17 H2 107.5
O6 C18 O5 122.9(3)
O6 C18 C17 124.7(3)
O5 C18 C17 112.3(3)
C16 C19 C17 109.8(3)
C16 C19 H3 109.7
C17 C19 H3 109.7
C16 C19 H7 109.7
C17 C19 H7 109.7
H3 C19 H7 108.2

loop_
_geom_bond_atom_site_label_1
_geom_bond_atom_site_label_2
_geom_bond_distance
O1 C28 1.411(4)
O1 H9 0.8200
O3 C27 1.257(4)
N2 C27 1.327(4)
N2 H14 0.9534
N2 H13 0.9832
C27 C30 1.476(4)
C28 C31 1.390(5)
C28 C32 1.398(5)
C29 C31 1.385(5)
C29 C30 1.391(5)
C29 H10 0.9300
C30 C33 1.388(5)
C31 H11 0.9300
C32 C33 1.391(5)
C32 H8 0.9300
C33 H12 0.9300
O2 C12 1.250(4)
O4 C11 1.408(4)
O4 H22 0.8174
N3 C12 1.336(4)
N3 H19 0.9381
N3 H20 0.9064
C8 C13 1.393(5)
C8 C9 1.397(5)
C8 C12 1.478(5)
C9 C14 1.382(5)
C9 H21 0.9300
C10 C13 1.387(5)
C10 C11 1.396(5)
C10 H16 0.9300
C11 C14 1.390(5)
C13 H17 0.9300
C14 H18 0.9300
O5 C18 1.314(4)
O5 H1 0.8233
O6 C18 1.211(4)
O7 C15 1.210(4)
O8 C15 1.330(4)
O8 H6 0.9397
C15 C16 1.494(5)
C16 C19 1.513(5)
C16 H4 0.9700
C16 H15 0.9700
C17 C18 1.501(5)
C17 C19 1.523(4)
C17 H5 0.9700
C17 H2 0.9700
C19 H3 0.9700
C19 H7 0.9700

loop_
_geom_torsion_atom_site_label_1
_geom_torsion_atom_site_label_2
_geom_torsion_atom_site_label_3
_geom_torsion_atom_site_label_4
_geom_torsion
C31 C29 C30 C33 0.7(5)
C31 C29 C30 C27 -179.0(3)
O3 C27 C30 C33 160.8(3)
N2 C27 C30 C33 -18.8(5)
O3 C27 C30 C29 -19.6(5)
N2 C27 C30 C29 160.8(3)
C30 C29 C31 C28 -1.5(6)
C32 C28 C31 C29 1.1(5)
O1 C28 C31 C29 179.1(3)
C31 C28 C32 C33 0.1(5)
O1 C28 C32 C33 -178.0(3)
C29 C30 C33 C32 0.5(5)
C27 C30 C33 C32 -179.8(3)
C28 C32 C33 C30 -0.9(5)
C13 C8 C9 C14 -0.9(5)
C12 C8 C9 C14 -179.3(3)
C13 C10 C11 C14 -1.4(5)
C13 C10 C11 O4 -178.7(3)
C13 C8 C12 O2 -155.1(3)
C9 C8 C12 O2 23.1(5)
C13 C8 C12 N3 25.3(5)
C9 C8 C12 N3 -156.5(3)
C11 C10 C13 C8 1.2(5)
C9 C8 C13 C10 0.0(5)
C12 C8 C13 C10 178.2(3)
C8 C9 C14 C11 0.6(5)
C10 C11 C14 C9 0.5(5)
O4 C11 C14 C9 177.7(3)
O7 C15 C16 C19 17.1(5)
O8 C15 C16 C19 -164.7(3)
C19 C17 C18 O6 -10.9(5)
C19 C17 C18 O5 171.1(3)
C15 C16 C19 C17 179.5(3)
C18 C17 C19 C16 -179.1(3)

loop_
_cod_related_entry_id
_cod_related_entry_database
_cod_related_entry_code
1 ChemSpider 30652497
